data_1529278
loop_
_publ_author_name
'Itoh, Takahito'
'Nomura, Shinji'
'Nakasho, Hirofumi'
'Uno, Takahiro'
'Kubo, Masataka'
'Tohnai, Norimitsu'
'Miyata, Mikiji'

_publ_section_title
;
 Halogen Bond Effect for Single-Crystal-to-Single-Crystal Transformation:
 Topochemical Polymerization of Substituted Quinodimethane
;
_journal_issue 15
_journal_name_full Macromolecules
_journal_page_first 5450
_journal_paper_doi 10.1021/acs.macromol.5b01078
_journal_volume 48
_journal_year 2015
_chemical_formula_moiety 'C10 H10 Br2 O6 '
_chemical_formula_sum 'C10 H10 Br2 O6'
_chemical_formula_weight 385.99
_space_group_IT_number 2
_symmetry_cell_setting triclinic
_symmetry_Int_Tables_number 2
_symmetry_space_group_name_Hall '-P 1'
_symmetry_space_group_name_H-M 'P -1'
_cell_angle_alpha 101.66(1)
_cell_angle_beta 97.22(1)
_cell_angle_gamma 106.59(1)
_cell_formula_units_Z 2
_cell_length_a 6.911(1)
_cell_length_b 7.727(1)
_cell_length_c 12.082(2)
_cell_measurement_reflns_used 5884
_cell_measurement_temperature 93.2
_cell_measurement_theta_max 68.2
_cell_measurement_theta_min 3.8
_cell_volume 593.91(16)
_computing_cell_refinement PROCESS-AUTO
_computing_data_collection PROCESS-AUTO
_computing_data_reduction 'teXsan Ver. 1.10'
_computing_publication_material 'teXsan Ver. 1.10'
_computing_structure_refinement 'teXsan Ver. 1.10'
_computing_structure_solution SIR92
_diffrn_measured_fraction_theta_full 0.9192
_diffrn_measured_fraction_theta_max 0.9192
_diffrn_measurement_device_type 'Rigaku RAXIS-RAPID Imaging Plate'
_diffrn_measurement_method \w
_diffrn_radiation_type 'Cu K\a'
_diffrn_radiation_wavelength 1.5419
_diffrn_reflns_av_R_equivalents 0.063
_diffrn_reflns_limit_h_max 8
_diffrn_reflns_limit_h_min 0
_diffrn_reflns_limit_k_max 8
_diffrn_reflns_limit_k_min -8
_diffrn_reflns_limit_l_max 14
_diffrn_reflns_limit_l_min -14
_diffrn_reflns_number 5778
_diffrn_reflns_theta_full 68.24
_diffrn_reflns_theta_max 68.24
_exptl_absorpt_coefficient_mu 8.875
_exptl_absorpt_correction_T_max 0.536
_exptl_absorpt_correction_T_min 0.166
_exptl_absorpt_correction_type integration
_exptl_absorpt_process_details '(Higashi, 1999)'
_exptl_crystal_colour yellow
_exptl_crystal_density_diffrn 2.158
_exptl_crystal_density_method 'not measured'
_exptl_crystal_description platelet
_exptl_crystal_size_max 0.400
_exptl_crystal_size_mid 0.200
_exptl_crystal_size_min 0.100
_refine_diff_density_max 3.12
_refine_diff_density_min -1.85
_refine_ls_extinction_method none
_refine_ls_goodness_of_fit_ref 1.845
_refine_ls_hydrogen_treatment noref
_refine_ls_number_parameters 145
_refine_ls_number_reflns 1993
_refine_ls_R_factor_gt 0.0590
_refine_ls_shift/su_max 0.0007
_refine_ls_structure_factor_coef Fsqd
_refine_ls_weighting_details 'w = 1/[\s^2^(Fo^2^) + (0.06000(Max(Fo^2^,0) + 2Fc^2^)/3)^2^]'
_refine_ls_weighting_scheme calc
_refine_ls_wR_factor_ref 0.1607
_reflns_number_gt 1800
_reflns_number_total 1993
_reflns_threshold_expression F^2^>2.0\s(F^2^)
_cod_data_source_file ma5b01078_si_001.cif
_cod_data_source_block mie-Br
_cod_depositor_comments 'Adding full bibliography for 1529278--1529279.cif.'
_cod_original_cell_volume 593.9(2)
_cod_original_sg_symbol_H-M 'P -1         '
_cod_original_formula_sum 'C10 H10 Br2 O6 '
_cod_database_code 1529278

loop_
_symmetry_equiv_pos_as_xyz
x,y,z
-x,-y,-z

loop_
_atom_site_label
_atom_site_type_symbol
_atom_site_fract_x
_atom_site_fract_y
_atom_site_fract_z
_atom_site_U_iso_or_equiv
_atom_site_adp_type
_atom_site_occupancy
_atom_site_calc_flag
Br(1) Br 1.7541(1) 0.9929(1) 1.62282(5) 0.0259(2) Uani 1.00 d
Br(2) Br 1.9089(1) 0.3424(1) 1.37762(6) 0.0379(3) Uani 1.00 d
O(1) O 1.6300(7) 0.7493(7) 1.1676(4) 0.022(1) Uani 1.00 d
O(2) O 1.2657(7) 0.1243(6) 1.0832(4) 0.021(1) Uani 1.00 d
O(3) O 1.5961(6) 0.3076(6) 1.1501(4) 0.018(1) Uani 1.00 d
O(4) O 1.5139(7) 0.6185(6) 1.3081(4) 0.020(1) Uani 1.00 d
C(1) C 1.5161(8) 0.6245(8) 1.1981(5) 0.015(1) Uani 1.00 d
C(2) C 1.1491(9) 0.6552(9) 1.0766(5) 0.016(1) Uani 1.00 d
C(3) C 1.8704(10) 0.1997(10) 1.2190(5) 0.021(2) Uani 1.00 d
C(4) C 1.0237(10) 0.3212(9) 0.9737(5) 0.019(1) Uani 1.00 d
C(5) C 1.3935(9) 0.2762(9) 1.1131(5) 0.017(1) Uani 1.00 d
C(6) C 1.1837(9) 0.4756(9) 1.0571(5) 0.018(1) Uani 1.00 d
C(7) C 1.648(1) 0.1419(10) 1.1604(6) 0.022(2) Uani 1.00 d
C(8) C 1.3553(10) 0.4575(9) 1.1176(5) 0.017(1) Uani 1.00 d
C(9) C 1.665(1) 0.778(1) 1.3931(6) 0.026(2) Uani 1.00 d
C(10) C 1.601(1) 0.763(1) 1.5074(6) 0.028(2) Uani 1.00 d
H(1) H 1.2447 0.7542 1.1335 0.0462 Uiso 1.00 calc
H(2) H 1.0347 0.1721 0.9600 0.0462 Uiso 1.00 calc
H(3) H 1.5578 0.0653 1.2033 0.0462 Uiso 1.00 calc
H(4) H 1.6540 0.0915 1.0911 0.0462 Uiso 1.00 calc
H(5) H 1.9191 0.0841 1.2272 0.0462 Uiso 1.00 calc
H(6) H 1.9777 0.2960 1.1950 0.0462 Uiso 1.00 calc
H(7) H 1.6608 0.9120 1.3677 0.0462 Uiso 1.00 calc
H(8) H 1.7965 0.7710 1.3936 0.0462 Uiso 1.00 calc
H(9) H 1.6095 0.6358 1.5391 0.0462 Uiso 1.00 calc
H(10) H 1.4494 0.7442 1.4992 0.0462 Uiso 1.00 calc

loop_
_atom_site_aniso_label
_atom_site_aniso_U_11
_atom_site_aniso_U_22
_atom_site_aniso_U_33
_atom_site_aniso_U_12
_atom_site_aniso_U_13
_atom_site_aniso_U_23
Br(1) 0.0261(4) 0.0298(5) 0.0182(4) 0.0100(3) 0.0006(3) -0.0013(3)
Br(2) 0.0346(5) 0.0474(6) 0.0229(4) 0.0175(4) -0.0053(3) -0.0099(4)
O(1) 0.018(2) 0.023(2) 0.021(2) 0.007(2) 0.001(2) 0.001(2)
O(2) 0.020(2) 0.018(2) 0.025(2) 0.009(2) -0.004(2) 0.005(2)
O(3) 0.014(2) 0.016(2) 0.023(2) 0.007(2) -0.003(2) 0.003(2)
O(4) 0.017(2) 0.020(2) 0.020(2) 0.002(2) 0.001(2) 0.003(2)
C(1) 0.011(2) 0.013(3) 0.020(3) 0.007(2) 0.001(2) -0.004(2)
C(2) 0.015(3) 0.015(3) 0.017(3) 0.005(2) 0.002(2) 0.000(2)
C(3) 0.019(3) 0.027(4) 0.018(3) 0.012(3) -0.001(2) 0.001(3)
C(4) 0.019(3) 0.019(3) 0.017(3) 0.009(3) 0.001(2) 0.000(2)
C(5) 0.018(3) 0.016(3) 0.014(3) 0.006(3) 0.001(2) -0.002(2)
C(6) 0.018(3) 0.012(3) 0.018(3) 0.002(2) 0.000(2) -0.001(2)
C(7) 0.026(3) 0.018(3) 0.024(3) 0.013(3) 0.000(3) 0.003(3)
C(8) 0.019(3) 0.014(3) 0.015(3) 0.004(2) 0.000(2) 0.001(2)
C(9) 0.020(3) 0.025(4) 0.018(3) -0.001(3) 0.000(2) -0.010(3)
C(10) 0.027(3) 0.029(4) 0.017(3) 0.004(3) -0.005(2) -0.007(3)

loop_
_atom_type_symbol
_atom_type_description
_atom_type_scat_dispersion_real
_atom_type_scat_dispersion_imag
_atom_type_scat_source
C C 0.018 0.009
;International Tables for Crystallography
(1992, Vol. C, Tables 4.2.6.8 and 6.1.1.1)
;
H H 0.000 0.000
;International Tables for Crystallography
(1992, Vol. C, Table 6.1.1.2)
;
Br Br -0.676 1.280
;International Tables for Crystallography
(1992, Vol. C, Tables 4.2.6.8 and 6.1.1.1)
;
O O 0.049 0.032
;International Tables for Crystallography
(1992, Vol. C, Tables 4.2.6.8 and 6.1.1.1)
;

loop_
_geom_angle_atom_site_label_1
_geom_angle_atom_site_label_2
_geom_angle_atom_site_label_3
_geom_angle
_geom_angle_site_symmetry_2
_geom_angle_site_symmetry_3
_geom_angle_publ_flag
C(5) O(3) C(7) 114.3(5) 1_555 1_555 yes
C(1) O(4) C(9) 114.6(5) 1_555 1_555 yes
O(1) C(1) O(4) 124.8(5) 1_555 1_555 yes
O(1) C(1) C(8) 124.4(6) 1_555 1_555 yes
O(4) C(1) C(8) 110.8(5) 1_555 1_555 yes
C(4) C(2) C(6) 122.8(6) 2_767 1_555 yes
Br(2) C(3) C(7) 110.3(4) 1_555 1_555 yes
C(2) C(4) C(6) 121.2(6) 2_767 1_555 yes
O(2) C(5) O(3) 124.4(6) 1_555 1_555 yes
O(2) C(5) C(8) 126.1(6) 1_555 1_555 yes
O(3) C(5) C(8) 109.5(5) 1_555 1_555 yes
C(2) C(6) C(4) 115.9(6) 1_555 1_555 yes
C(2) C(6) C(8) 120.0(6) 1_555 1_555 yes
C(4) C(6) C(8) 124.0(6) 1_555 1_555 yes
O(3) C(7) C(3) 108.7(5) 1_555 1_555 yes
C(1) C(8) C(5) 115.3(5) 1_555 1_555 yes
C(1) C(8) C(6) 120.6(6) 1_555 1_555 yes
C(5) C(8) C(6) 124.0(5) 1_555 1_555 yes
O(4) C(9) C(10) 104.6(5) 1_555 1_555 yes
Br(1) C(10) C(9) 108.6(5) 1_555 1_555 yes

loop_
_geom_bond_atom_site_label_1
_geom_bond_atom_site_label_2
_geom_bond_distance
_geom_bond_site_symmetry_2
_geom_bond_publ_flag
Br(1) C(10) 1.942(7) . yes
Br(2) C(3) 1.952(6) . yes
O(1) C(1) 1.212(8) . yes
O(2) C(5) 1.202(8) . yes
O(3) C(5) 1.350(7) . yes
O(3) C(7) 1.450(9) . yes
O(4) C(1) 1.341(8) . yes
O(4) C(9) 1.465(8) . yes
C(1) C(8) 1.499(8) . yes
C(2) C(4) 1.348(9) 2_767 yes
C(2) C(6) 1.453(9) . yes
C(3) C(7) 1.504(9) . yes
C(4) C(6) 1.464(9) . yes
C(5) C(8) 1.490(10) . yes
C(6) C(8) 1.370(9) . yes
C(9) C(10) 1.518(9) . yes

loop_
_geom_contact_atom_site_label_1
_geom_contact_atom_site_label_2
_geom_contact_distance
_geom_contact_site_symmetry_2
Br(2) Br(2) 3.266(1) 2_968
O(1) C(7) 3.019(9) 1_565
O(1) C(4) 3.214(7) 2_867
O(1) C(3) 3.289(9) 1_565
O(1) C(5) 3.338(7) 2_867
O(1) O(2) 3.463(7) 2_867
O(1) C(6) 3.506(8) 2_867
O(1) C(8) 3.520(7) 2_867
O(2) C(4) 3.330(8) 2_757
O(2) C(7) 3.454(8) 2_857
O(2) C(2) 3.463(8) 1_545
O(2) C(3) 3.485(8) 1_455
O(3) C(2) 3.454(7) 2_867
O(3) C(6) 3.549(8) 2_867
C(3) C(4) 3.483(9) 1_655

loop_
_geom_torsion_atom_site_label_1
_geom_torsion_atom_site_label_2
_geom_torsion_atom_site_label_3
_geom_torsion_atom_site_label_4
_geom_torsion
_geom_torsion_site_symmetry_1
_geom_torsion_site_symmetry_2
_geom_torsion_site_symmetry_3
_geom_torsion_site_symmetry_4
_geom_torsion_publ_flag
Br(1) C(10) C(9) O(4) -168.9(4) 1_555 1_555 1_555 1_555 yes
Br(2) C(3) C(7) O(3) 65.7(6) 1_555 1_555 1_555 1_555 yes
O(1) C(1) O(4) C(9) -0.3(9) 1_555 1_555 1_555 1_555 yes
O(1) C(1) C(8) C(5) 112.7(7) 1_555 1_555 1_555 1_555 yes
O(1) C(1) C(8) C(6) -69.5(8) 1_555 1_555 1_555 1_555 yes
O(2) C(5) O(3) C(7) -4.8(9) 1_555 1_555 1_555 1_555 yes
O(2) C(5) C(8) C(1) 157.1(6) 1_555 1_555 1_555 1_555 yes
O(2) C(5) C(8) C(6) -20.5(10) 1_555 1_555 1_555 1_555 yes
O(3) C(5) C(8) C(1) -21.8(7) 1_555 1_555 1_555 1_555 yes
O(3) C(5) C(8) C(6) 160.5(6) 1_555 1_555 1_555 1_555 yes
O(4) C(1) C(8) C(5) -68.4(7) 1_555 1_555 1_555 1_555 yes
O(4) C(1) C(8) C(6) 109.3(7) 1_555 1_555 1_555 1_555 yes
C(1) O(4) C(9) C(10) 167.3(5) 1_555 1_555 1_555 1_555 yes
C(1) C(8) C(6) C(2) -4.3(9) 1_555 1_555 1_555 1_555 yes
C(1) C(8) C(6) C(4) 177.6(5) 1_555 1_555 1_555 1_555 yes
C(2) C(4) C(6) C(8) -174.9(6) 1_555 2_767 2_767 2_767 yes
C(2) C(6) C(8) C(5) 173.3(6) 1_555 1_555 1_555 1_555 yes
C(3) C(7) O(3) C(5) -171.4(5) 1_555 1_555 1_555 1_555 yes
C(4) C(2) C(6) C(8) 174.9(6) 1_555 2_767 2_767 2_767 yes
C(4) C(6) C(8) C(5) -4.9(9) 1_555 1_555 1_555 1_555 yes
C(7) O(3) C(5) C(8) 174.2(5) 1_555 1_555 1_555 1_555 yes
C(8) C(1) O(4) C(9) -179.1(5) 1_555 1_555 1_555 1_555 yes
